data_4062044
_journal_name_full Organometallics
_journal_year 2003
_chemical_formula_sum 'C7 H17 Na O P2'
_chemical_formula_weight 202.14
_space_group_IT_number 148
_symmetry_cell_setting hexagonal
_symmetry_space_group_name_Hall '-R 3'
_symmetry_space_group_name_H-M 'R -3 :H'
_cell_angle_alpha 90.00
_cell_angle_beta 90.00
_cell_angle_gamma 120.00
_cell_formula_units_Z 18
_cell_length_a 15.621(6)
_cell_length_b 15.621(6)
_cell_length_c 27.707(6)
_cell_measurement_temperature 183(2)
_cell_volume 5855(3)
_diffrn_ambient_temperature 183(2)
_exptl_crystal_density_diffrn 1.032
_cod_original_sg_symbol_H-M '? ? ? ?'
_cod_database_code 4062044

loop_
_symmetry_equiv_pos_as_xyz
'x, y, z'
'-y, x-y, z'
'-x+y, -x, z'
'x+2/3, y+1/3, z+1/3'
'-y+2/3, x-y+1/3, z+1/3'
'-x+y+2/3, -x+1/3, z+1/3'
'x+1/3, y+2/3, z+2/3'
'-y+1/3, x-y+2/3, z+2/3'
'-x+y+1/3, -x+2/3, z+2/3'
'-x, -y, -z'
'y, -x+y, -z'
'x-y, x, -z'
'-x+2/3, -y+1/3, -z+1/3'
'y+2/3, -x+y+1/3, -z+1/3'
'x-y+2/3, x+1/3, -z+1/3'
'-x+1/3, -y+2/3, -z+2/3'
'y+1/3, -x+y+2/3, -z+2/3'
'x-y+1/3, x+2/3, -z+2/3'

loop_
_atom_site_label
_atom_site_type_symbol
_atom_site_fract_x
_atom_site_fract_y
_atom_site_fract_z
_atom_site_U_iso_or_equiv
_atom_site_adp_type
_atom_site_occupancy
_atom_site_symmetry_multiplicity
_atom_site_calc_flag
_atom_site_refinement_flags
_atom_site_disorder_assembly
_atom_site_disorder_group
C1A C 0.2631(5) 0.1278(5) 0.9326(2) 0.0448(16) Uani 0.68 1 d P . -1
H1A H 0.2926 0.0891 0.9404 0.050 Uiso 0.68 1 calc PR . -1
C21A C 0.3345(6) 0.2365(6) 0.9482(3) 0.0556(19) Uani 0.68 1 d P . -1
H21A H 0.3008 0.2730 0.9467 0.050 Uiso 0.68 1 calc PR . -1
H21B H 0.3889 0.2661 0.9266 0.050 Uiso 0.68 1 calc PR . -1
C22A C 0.4936(7) 0.2314(7) 0.9927(3) 0.072(2) Uani 0.68 1 d P . -1
H22A H 0.5271 0.2334 1.0216 0.050 Uiso 0.68 1 calc PR . -1
H22B H 0.5366 0.2851 0.9725 0.050 Uiso 0.68 1 calc PR . -1
H22C H 0.4739 0.1708 0.9764 0.050 Uiso 0.68 1 calc PR . -1
C23A C 0.4491(8) 0.3745(7) 1.0196(5) 0.092(3) Uani 0.68 1 d P . -1
H23A H 0.4766 0.3859 1.0511 0.050 Uiso 0.68 1 calc PR . -1
H23B H 0.4067 0.4015 1.0171 0.050 Uiso 0.68 1 calc PR . -1
H23C H 0.5008 0.4053 0.9966 0.050 Uiso 0.68 1 calc PR . -1
P2A P 0.37842(15) 0.24133(18) 1.00797(9) 0.0603(7) Uani 0.68 1 d P . -1
C11A C 0.2363(6) 0.1146(5) 0.8757(2) 0.0506(19) Uani 0.68 1 d P . -1
H11A H 0.2940 0.1542 0.8572 0.050 Uiso 0.68 1 calc PR . -1
H11B H 0.1894 0.1349 0.8690 0.050 Uiso 0.68 1 calc PR . -1
Na Na 0.08459(12) -0.07797(12) 0.95974(6) 0.0394(5) Uani 1 1 d . . .
P1 P 0.18527(12) -0.01474(11) 0.86014(5) 0.0601(5) Uani 1 1 d . . .
O O 0.1731(2) 0.0896(2) 0.95714(11) 0.0422(8) Uani 1 1 d . . .
C12 C 0.2932(6) -0.0249(6) 0.8505(3) 0.100(3) Uani 1 1 d . . .
H12A H 0.3219 -0.0250 0.8807 0.050 Uiso 1 1 calc R . .
H12B H 0.3397 0.0296 0.8317 0.050 Uiso 1 1 calc R . .
H12C H 0.2754 -0.0847 0.8338 0.050 Uiso 1 1 calc R . .
C13 C 0.1537(9) -0.0127(9) 0.7969(3) 0.140(4) Uani 1 1 d . . .
H13A H 0.0952 -0.0085 0.7950 0.050 Uiso 1 1 calc R . .
H13B H 0.1430 -0.0716 0.7815 0.050 Uiso 1 1 calc R . .
H13C H 0.2063 0.0429 0.7814 0.050 Uiso 1 1 calc R . .
C1B C 0.2411(9) 0.1511(9) 0.9221(5) 0.031(3) Uani 0.32 1 d P . -2
H1B H 0.2441 0.2134 0.9214 0.050 Uiso 0.32 1 calc PR . -2
C21B C 0.3416(11) 0.1634(12) 0.9399(6) 0.047(3) Uani 0.32 1 d P . -2
H21C H 0.3915 0.2023 0.9171 0.050 Uiso 0.32 1 calc PR . -2
H21D H 0.3362 0.1001 0.9410 0.050 Uiso 0.32 1 calc PR . -2
C22B C 0.4864(13) 0.2313(17) 1.0062(6) 0.064(5) Uani 0.32 1 d P . -2
H22D H 0.4780 0.1683 1.0139 0.050 Uiso 0.32 1 calc PR . -2
H22E H 0.5232 0.2769 1.0311 0.050 Uiso 0.32 1 calc PR . -2
H22F H 0.5210 0.2536 0.9765 0.050 Uiso 0.32 1 calc PR . -2
C23B C 0.4024(18) 0.3403(16) 0.9854(9) 0.084(6) Uani 0.32 1 d P . -2
H23D H 0.3411 0.3392 0.9834 0.050 Uiso 0.32 1 calc PR . -2
H23E H 0.4346 0.3584 0.9549 0.050 Uiso 0.32 1 calc PR . -2
H23F H 0.4430 0.3870 1.0090 0.050 Uiso 0.32 1 calc PR . -2
P2B P 0.3810(3) 0.2231(4) 1.00147(18) 0.0547(12) Uani 0.32 1 d P . -2
C11B C 0.222(4) 0.110(4) 0.8763(19) 0.21(2) Uiso 0.32 1 d P . -2

loop_
_atom_site_aniso_label
_atom_site_aniso_U_11
_atom_site_aniso_U_22
_atom_site_aniso_U_33
_atom_site_aniso_U_23
_atom_site_aniso_U_13
_atom_site_aniso_U_12
C1A 0.049(4) 0.047(4) 0.040(4) 0.006(3) 0.006(3) 0.025(3)
C21A 0.045(4) 0.051(4) 0.062(5) 0.015(4) 0.007(4) 0.018(4)
C22A 0.072(6) 0.079(6) 0.063(6) 0.005(5) 0.016(4) 0.038(5)
C23A 0.064(6) 0.076(7) 0.128(10) -0.026(7) -0.009(6) 0.028(5)
P2A 0.0427(12) 0.0669(14) 0.0682(15) -0.0012(11) 0.0077(10) 0.0250(10)
C11A 0.073(5) 0.035(3) 0.044(4) 0.015(3) 0.038(4) 0.027(3)
Na 0.0423(10) 0.0397(10) 0.0355(10) 0.0014(7) 0.0008(7) 0.0199(8)
P1 0.0698(10) 0.0614(9) 0.0461(8) -0.0007(6) 0.0177(7) 0.0305(8)
O 0.0430(17) 0.0415(17) 0.0400(18) 0.0024(13) 0.0121(13) 0.0195(14)
C12 0.107(6) 0.093(5) 0.116(7) -0.012(5) 0.030(5) 0.061(5)
C13 0.162(10) 0.187(11) 0.068(5) -0.034(6) -0.014(6) 0.084(9)
C1B 0.029(6) 0.036(7) 0.038(7) 0.017(5) 0.010(5) 0.022(6)
C21B 0.042(8) 0.053(9) 0.048(8) 0.005(7) 0.004(6) 0.025(7)
C22B 0.067(11) 0.124(17) 0.030(8) 0.005(9) 0.004(7) 0.070(12)
C23B 0.104(17) 0.084(14) 0.086(15) -0.016(12) -0.009(13) 0.063(14)
P2B 0.048(2) 0.057(3) 0.064(3) 0.015(2) 0.015(2) 0.030(2)

loop_
_geom_bond_atom_site_label_1
_geom_bond_atom_site_label_2
_geom_bond_distance
_geom_bond_site_symmetry_2
_geom_bond_publ_flag
C1A O 1.40(3) . ?
C1A C21A 1.56(4) . ?
C1A C11A 1.62(3) . ?
C1A Na 3.12(2) . ?
C1A H1A 0.9500 . ?
C21A P2A 1.78(3) . ?
C21A H21A 0.9500 . ?
C21A H21B 0.9500 . ?
C22A P2A 1.93(3) . ?
C22A H22A 0.9500 . ?
C22A H22B 0.9500 . ?
C22A H22C 0.9500 . ?
C23A P2A 1.83(4) . ?
C23A H23A 0.9500 . ?
C23A H23B 0.9500 . ?
C23A H23C 0.9500 . ?
P2A Na 3.148(9) 12_557 ?
C11A P1 1.81(2) . ?
C11A H11A 0.9500 . ?
C11A H11B 0.9500 . ?
Na O 2.269(12) . ?
Na O 2.283(12) 3 ?
Na O 2.307(12) 11_557 ?
Na C1B 2.840(14) 3 ?
Na P1 3.084(7) . ?
Na Na 3.133(9) 12_557 ?
Na Na 3.133(9) 11_557 ?
Na P2A 3.148(9) 11_557 ?
Na P2B 3.178(6) 11_557 ?
Na Na 3.810(10) 3 ?
Na Na 3.810(10) 2 ?
P1 C11B 1.79(6) . ?
P1 C12 1.79(3) . ?
P1 C13 1.82(3) . ?
O C1B 1.405(14) . ?
O Na 2.283(12) 2 ?
O Na 2.307(12) 12_557 ?
C12 H12A 0.9500 . ?
C12 H12B 0.9500 . ?
C12 H12C 0.9500 . ?
C13 H13A 0.9500 . ?
C13 H13B 0.9500 . ?
C13 H13C 0.9500 . ?
C1B C21B 1.56(2) . ?
C1B C11B 1.38(5) . ?
C1B Na 2.840(13) 2 ?
C1B H1B 0.9500 . ?
C21B P2B 1.894(19) . ?
C21B H21C 0.9500 . ?
C21B H21D 0.9500 . ?
C22B P2B 1.59(2) . ?
C22B H22D 0.9500 . ?
C22B H22E 0.9500 . ?
C22B H22F 0.9500 . ?
C23B P2B 1.75(3) . ?
C23B H23D 0.9500 . ?
C23B H23E 0.9500 . ?
C23B H23F 0.9500 . ?
P2B Na 3.178(6) 12_557 ?
